data_4505706
loop_
_publ_author_name
'Kabir, Md. Khayrul'
'Tobita, Hiroshi'
'Matsuo, Hiroshi'
'Nagayoshi, Kunimitsu'
'Yamada, Koichi'
'Adachi, Keiichi'
'Sugiyama, Yuichi'
'Kitagawa, Susumu'
'Kawata, Satoshi'

_publ_section_title
;
 Crystal Engineering Using the Versatility of
 2,5-Dichloro-3,6-dihydroxy-1,4-benzoquinone with Organic and Metal
 Complex Partners
;
_journal_issue 5
_journal_name_full 'Crystal Growth &amp; Design'
_journal_page_first 791
_journal_paper_doi 10.1021/cg0340392
_journal_volume 3
_journal_year 2003
_chemical_formula_sum 'C36 H34 Cl2 Fe N6 O10'
_chemical_formula_weight 837.44
_chemical_name_systematic
; 
 ? 
;
_space_group_IT_number 2
_symmetry_cell_setting triclinic
_symmetry_Int_Tables_number 2
_symmetry_space_group_name_Hall '-P 1'
_symmetry_space_group_name_H-M 'P -1'
_atom_sites_solution_hydrogens geom
_atom_sites_solution_primary direct
_atom_sites_solution_secondary difmap
_audit_creation_method SHELXL-97
_cell_angle_alpha 95.714(13)
_cell_angle_beta 91.701(14)
_cell_angle_gamma 90.42(2)
_cell_formula_units_Z 2
_cell_length_a 8.987(2)
_cell_length_b 8.997(2)
_cell_length_c 22.177(2)
_cell_measurement_reflns_used 23
_cell_measurement_temperature 295(2)
_cell_measurement_theta_max 17.5
_cell_measurement_theta_min 1.5
_cell_volume 1783.4(6)
_computing_structure_refinement 'SHELXL-97 (Sheldrick, 1997)'
_computing_structure_solution 'SHELXS-97 (Sheldrick, 1990)'
_diffrn_ambient_temperature 295(2)
_diffrn_measured_fraction_theta_full 0.851
_diffrn_measured_fraction_theta_max 0.851
_diffrn_measurement_device_type MXC3
_diffrn_measurement_method \w
_diffrn_radiation_monochromator graphite
_diffrn_radiation_source 'fine-focus sealed tube'
_diffrn_radiation_type MoK\a
_diffrn_radiation_wavelength 0.71069
_diffrn_reflns_av_R_equivalents 0.0443
_diffrn_reflns_av_sigmaI/netI 697.4753
_diffrn_reflns_limit_h_max 8
_diffrn_reflns_limit_h_min 0
_diffrn_reflns_limit_k_max 10
_diffrn_reflns_limit_k_min -10
_diffrn_reflns_limit_l_max 26
_diffrn_reflns_limit_l_min -26
_diffrn_reflns_number 5963
_diffrn_reflns_theta_full 24.99
_diffrn_reflns_theta_max 24.99
_diffrn_reflns_theta_min 1.85
_diffrn_standards_interval_count 100
_diffrn_standards_number 3
_exptl_absorpt_coefficient_mu 0.642
_exptl_absorpt_correction_type none
_exptl_crystal_colour purple
_exptl_crystal_density_diffrn 1.560
_exptl_crystal_density_method 'not measured'
_exptl_crystal_description prismatic
_exptl_crystal_F_000 864
_exptl_crystal_size_max 0.10
_exptl_crystal_size_mid 0.10
_exptl_crystal_size_min 0.05
_refine_diff_density_max 0.358
_refine_diff_density_min -0.351
_refine_diff_density_rms 0.064
_refine_ls_extinction_coef 0.0039(6)
_refine_ls_extinction_expression Fc^*^=kFc[1+0.001xFc^2^\l^3^/sin(2\q)]^-1/4^
_refine_ls_extinction_method SHELXL
_refine_ls_goodness_of_fit_ref 0.972
_refine_ls_hydrogen_treatment mixed
_refine_ls_matrix_type full
_refine_ls_number_parameters 497
_refine_ls_number_reflns 5346
_refine_ls_number_restraints 0
_refine_ls_restrained_S_all 0.972
_refine_ls_R_factor_all 0.1145
_refine_ls_R_factor_gt 0.0558
_refine_ls_shift/su_max 0.000
_refine_ls_shift/su_mean 0.000
_refine_ls_structure_factor_coef Fsqd
_refine_ls_weighting_details 'calc w=1/[\s^2^(Fo^2^)+(0.0500P)^2^+0.0000P] where P=(Fo^2^+2Fc^2^)/3'
_refine_ls_weighting_scheme calc
_refine_ls_wR_factor_gt 0.1266
_refine_ls_wR_factor_ref 0.1320
_reflns_number_gt 3669
_reflns_number_total 5346
_reflns_threshold_expression >2sigma(I)
_cod_data_source_file cg0340392si20030310_083251.cif
_cod_data_source_block shelxl
_cod_depositor_comments
;
The following automatic conversions were performed:
'_atom_site_symetry_multiplicity' tag replaced with
'_atom_site_symmetry_multiplicity'.

Automatic conversion script
Id: cif_correct_tags 1440 2010-10-19 06:21:57Z saulius 
;
_cod_original_cell_volume 1783.3(7)
_cod_original_sg_symbol_H-M 'P -1       '
_cod_database_code 4505706

loop_
_symmetry_equiv_pos_as_xyz
'x, y, z'
'-x, -y, -z'

loop_
_atom_site_label
_atom_site_type_symbol
_atom_site_fract_x
_atom_site_fract_y
_atom_site_fract_z
_atom_site_U_iso_or_equiv
_atom_site_adp_type
_atom_site_occupancy
_atom_site_symmetry_multiplicity
_atom_site_calc_flag
Fe1 Fe 0.18278(7) 0.27183(7) 0.25024(3) 0.0309(2) Uani 1 1 d
Cl1 Cl 0.70964(17) 0.17939(15) 0.09882(6) 0.0642(4) Uani 1 1 d
Cl2 Cl 0.14105(17) -0.22716(17) 0.40049(6) 0.0673(4) Uani 1 1 d
O1 O 0.2880(4) -0.0806(4) 0.51454(15) 0.0511(9) Uani 1 1 d
O2 O -0.1638(4) -0.1081(4) 0.40259(15) 0.0596(10) Uani 1 1 d
O3 O 0.5847(4) 0.2838(3) -0.01597(15) 0.0498(9) Uani 1 1 d
O4 O 0.4150(4) 0.1252(4) -0.09987(15) 0.0618(11) Uani 1 1 d
O5 O 0.3137(4) -0.3907(4) 0.52204(15) 0.0576(10) Uani 1 1 d
O6 O 0.5188(4) -0.1644(4) 0.4261(2) 0.0780(13) Uani 1 1 d
O7 O 0.8980(4) 0.2962(4) -0.02256(16) 0.0596(10) Uani 1 1 d
O8 O 0.3561(4) 0.4577(4) -0.07538(19) 0.0727(12) Uani 1 1 d
O9 O -0.0570(4) 0.4983(4) 0.08540(15) 0.0584(10) Uani 1 1 d
O10 O 0.4709(4) 0.5357(4) 0.41111(15) 0.0581(10) Uani 1 1 d
N1 N 0.2706(4) 0.4682(4) 0.23852(15) 0.0334(9) Uani 1 1 d
N2 N 0.1881(4) 0.2530(4) 0.16507(15) 0.0310(9) Uani 1 1 d
N3 N 0.0934(4) 0.0711(4) 0.23375(15) 0.0344(9) Uani 1 1 d
N4 N -0.0148(4) 0.3616(4) 0.26181(16) 0.0345(9) Uani 1 1 d
N5 N 0.1782(4) 0.2871(4) 0.33546(15) 0.0320(9) Uani 1 1 d
N6 N 0.3807(4) 0.1894(4) 0.26707(15) 0.0339(9) Uani 1 1 d
C1 C 0.1545(6) -0.0484(5) 0.5048(2) 0.0373(12) Uani 1 1 d
C2 C 0.0656(5) -0.1014(5) 0.4555(2) 0.0370(11) Uani 1 1 d
C3 C -0.0827(6) -0.0611(5) 0.4465(2) 0.0399(12) Uani 1 1 d
C4 C 0.5945(5) 0.0813(5) 0.0438(2) 0.0397(12) Uani 1 1 d
C5 C 0.5507(5) 0.1524(5) -0.0061(2) 0.0381(11) Uani 1 1 d
C6 C 0.4512(5) 0.0633(5) -0.0547(2) 0.0400(12) Uani 1 1 d
C7 C 0.3090(5) 0.5777(5) 0.2820(2) 0.0384(11) Uani 1 1 d
C8 C 0.3693(6) 0.7121(5) 0.2683(2) 0.0492(13) Uani 1 1 d
C9 C 0.3910(6) 0.7348(5) 0.2090(3) 0.0524(14) Uani 1 1 d
C10 C 0.3523(6) 0.6229(5) 0.1636(2) 0.0447(13) Uani 1 1 d
C11 C 0.2925(5) 0.4915(5) 0.18005(19) 0.0341(11) Uani 1 1 d
C12 C 0.2476(5) 0.3649(5) 0.13663(19) 0.0342(11) Uani 1 1 d
C13 C 0.2587(5) 0.3486(5) 0.0736(2) 0.0428(12) Uani 1 1 d
C14 C 0.2073(6) 0.2187(6) 0.0419(2) 0.0450(13) Uani 1 1 d
C15 C 0.1466(6) 0.1078(5) 0.0709(2) 0.0452(13) Uani 1 1 d
C16 C 0.1371(5) 0.1266(5) 0.13374(19) 0.0349(11) Uani 1 1 d
C17 C 0.0772(5) 0.0218(5) 0.1736(2) 0.0365(11) Uani 1 1 d
C18 C 0.0099(6) -0.1133(6) 0.1540(2) 0.0546(14) Uani 1 1 d
C19 C -0.0457(7) -0.2002(5) 0.1960(3) 0.0610(16) Uani 1 1 d
C20 C -0.0268(6) -0.1544(5) 0.2566(2) 0.0504(14) Uani 1 1 d
C21 C 0.0413(5) -0.0194(5) 0.2737(2) 0.0409(12) Uani 1 1 d
C22 C -0.1101(5) 0.3978(5) 0.2185(2) 0.0380(12) Uani 1 1 d
C23 C -0.2454(6) 0.4613(6) 0.2314(2) 0.0533(14) Uani 1 1 d
C24 C -0.2833(6) 0.4916(6) 0.2908(3) 0.0600(15) Uani 1 1 d
C25 C -0.1881(6) 0.4541(6) 0.3359(2) 0.0524(14) Uani 1 1 d
C26 C -0.0535(5) 0.3887(5) 0.32002(19) 0.0359(11) Uani 1 1 d
C27 C 0.0587(6) 0.3442(5) 0.36370(19) 0.0387(12) Uani 1 1 d
C28 C 0.0537(6) 0.3529(6) 0.4263(2) 0.0497(13) Uani 1 1 d
C29 C 0.1718(7) 0.3030(5) 0.4584(2) 0.0503(14) Uani 1 1 d
C30 C 0.2933(6) 0.2437(5) 0.4295(2) 0.0471(13) Uani 1 1 d
C31 C 0.2954(5) 0.2382(4) 0.36740(19) 0.0346(11) Uani 1 1 d
C32 C 0.4143(5) 0.1823(5) 0.3272(2) 0.0366(11) Uani 1 1 d
C33 C 0.5473(6) 0.1255(6) 0.3466(2) 0.0468(13) Uani 1 1 d
C34 C 0.6495(6) 0.0720(6) 0.3046(3) 0.0551(15) Uani 1 1 d
C35 C 0.6143(6) 0.0791(6) 0.2446(2) 0.0491(13) Uani 1 1 d
C36 C 0.4825(5) 0.1383(5) 0.2275(2) 0.0395(12) Uani 1 1 d
H1 H 0.3245 -0.2816 0.5227 0.043 Uiso 1 1 d
H2 H 0.3223 -0.4219 0.4781 0.043 Uiso 1 1 d
H3 H 0.4067 -0.1200 0.4460 0.043 Uiso 1 1 d
H4 H 0.6187 -0.1214 0.4361 0.043 Uiso 1 1 d
H5 H 0.8044 0.2802 -0.0221 0.043 Uiso 1 1 d
H6 H 0.9212 0.3412 0.0123 0.043 Uiso 1 1 d
H7 H 0.3941 0.5770 -0.0522 0.043 Uiso 1 1 d
H8 H 0.4191 0.3779 -0.0589 0.043 Uiso 1 1 d
H9 H -0.0099 0.5838 0.0704 0.043 Uiso 1 1 d
H10 H -0.1667 0.5391 0.0818 0.043 Uiso 1 1 d
H11 H 0.5130 0.6532 0.4073 0.043 Uiso 1 1 d
H12 H 0.5699 0.4771 0.4399 0.043 Uiso 1 1 d
H13 H 0.2974 0.5462 0.3270 0.043 Uiso 1 1 d
H14 H 0.3905 0.8002 0.3041 0.043 Uiso 1 1 d
H15 H 0.4367 0.8364 0.2016 0.043 Uiso 1 1 d
H16 H 0.3534 0.6403 0.1170 0.043 Uiso 1 1 d
H17 H 0.3119 0.4318 0.0506 0.043 Uiso 1 1 d
H18 H 0.2051 0.2010 -0.0080 0.043 Uiso 1 1 d
H19 H 0.1099 0.0026 0.0520 0.043 Uiso 1 1 d
H20 H -0.0001 -0.1470 0.1075 0.043 Uiso 1 1 d
H21 H -0.0695 -0.3003 0.1772 0.043 Uiso 1 1 d
H22 H -0.0554 -0.2079 0.2960 0.043 Uiso 1 1 d
H23 H 0.0518 0.0278 0.3126 0.043 Uiso 1 1 d
H24 H -0.0829 0.3799 0.1773 0.043 Uiso 1 1 d
H25 H -0.3139 0.4826 0.1991 0.043 Uiso 1 1 d
H26 H -0.3727 0.5395 0.3008 0.043 Uiso 1 1 d
H27 H -0.2135 0.4728 0.3778 0.043 Uiso 1 1 d
H28 H -0.0320 0.3941 0.4468 0.043 Uiso 1 1 d
H29 H 0.1685 0.3095 0.5015 0.043 Uiso 1 1 d
H30 H 0.3755 0.2062 0.4520 0.043 Uiso 1 1 d
H31 H 0.5685 0.1231 0.3891 0.043 Uiso 1 1 d
H32 H 0.7422 0.0317 0.3171 0.043 Uiso 1 1 d
H33 H 0.6820 0.0414 0.2146 0.043 Uiso 1 1 d
H34 H 0.4615 0.1434 0.1854 0.043 Uiso 1 1 d

loop_
_atom_site_aniso_label
_atom_site_aniso_U_11
_atom_site_aniso_U_22
_atom_site_aniso_U_33
_atom_site_aniso_U_23
_atom_site_aniso_U_13
_atom_site_aniso_U_12
Fe1 0.0356(5) 0.0321(4) 0.0252(3) 0.0031(2) 0.0032(3) -0.0008(3)
Cl1 0.0796(11) 0.0648(9) 0.0483(8) 0.0134(6) -0.0153(7) -0.0286(8)
Cl2 0.0683(11) 0.0798(10) 0.0491(8) -0.0171(7) -0.0041(7) 0.0258(8)
O1 0.039(2) 0.054(2) 0.058(2) -0.0036(17) -0.0075(18) 0.0109(18)
O2 0.054(2) 0.077(3) 0.044(2) -0.0135(18) -0.0127(18) 0.010(2)
O3 0.056(2) 0.0385(19) 0.057(2) 0.0137(16) 0.0007(18) -0.0081(17)
O4 0.084(3) 0.057(2) 0.047(2) 0.0224(18) -0.014(2) -0.018(2)
O5 0.075(3) 0.049(2) 0.050(2) 0.0108(16) 0.0053(19) 0.0011(19)
O6 0.051(3) 0.065(3) 0.119(4) 0.017(2) 0.009(2) -0.015(2)
O7 0.048(2) 0.072(3) 0.056(2) -0.0087(19) 0.0096(18) -0.0101(19)
O8 0.063(3) 0.064(2) 0.095(3) 0.024(2) 0.007(2) 0.016(2)
O9 0.053(2) 0.067(2) 0.055(2) 0.0089(18) 0.0070(19) -0.0058(19)
O10 0.066(3) 0.053(2) 0.056(2) 0.0059(17) -0.0012(19) 0.0001(19)
N1 0.035(2) 0.035(2) 0.032(2) 0.0057(16) 0.0041(17) 0.0031(17)
N2 0.030(2) 0.036(2) 0.0273(19) 0.0050(16) 0.0046(17) 0.0040(17)
N3 0.035(2) 0.036(2) 0.032(2) 0.0033(16) 0.0008(17) 0.0008(17)
N4 0.036(2) 0.038(2) 0.030(2) 0.0071(16) 0.0034(18) -0.0066(18)
N5 0.037(3) 0.034(2) 0.0253(19) 0.0019(16) 0.0025(19) -0.0067(18)
N6 0.038(3) 0.034(2) 0.030(2) 0.0053(16) -0.0005(18) -0.0028(18)
C1 0.044(4) 0.034(3) 0.036(3) 0.010(2) 0.000(2) -0.003(2)
C2 0.032(3) 0.040(3) 0.039(3) 0.002(2) 0.003(2) 0.006(2)
C3 0.047(4) 0.036(3) 0.038(3) 0.005(2) 0.008(2) -0.004(2)
C4 0.037(3) 0.042(3) 0.041(3) 0.008(2) -0.005(2) -0.009(2)
C5 0.040(3) 0.034(2) 0.041(3) 0.007(2) 0.007(2) 0.000(2)
C6 0.044(3) 0.043(3) 0.034(3) 0.012(2) 0.001(2) -0.003(2)
C7 0.040(3) 0.037(3) 0.038(3) 0.002(2) 0.004(2) -0.002(2)
C8 0.054(4) 0.036(3) 0.058(3) 0.001(2) 0.012(3) -0.008(2)
C9 0.055(4) 0.031(3) 0.073(4) 0.010(2) 0.009(3) -0.012(2)
C10 0.048(3) 0.045(3) 0.044(3) 0.016(2) 0.014(2) 0.000(2)
C11 0.031(3) 0.037(3) 0.035(3) 0.006(2) 0.009(2) 0.001(2)
C12 0.028(3) 0.045(3) 0.032(2) 0.014(2) 0.003(2) -0.001(2)
C13 0.039(3) 0.057(3) 0.034(3) 0.013(2) 0.012(2) 0.014(3)
C14 0.048(3) 0.058(3) 0.029(3) 0.005(2) 0.004(2) 0.009(3)
C15 0.048(3) 0.059(3) 0.027(2) -0.004(2) 0.001(2) 0.005(3)
C16 0.038(3) 0.041(3) 0.026(2) 0.0025(19) 0.004(2) -0.002(2)
C17 0.041(3) 0.033(2) 0.035(3) 0.0005(19) 0.000(2) 0.002(2)
C18 0.071(4) 0.049(3) 0.042(3) -0.004(2) 0.007(3) -0.012(3)
C19 0.083(5) 0.037(3) 0.060(4) -0.007(3) 0.000(3) -0.018(3)
C20 0.064(4) 0.036(3) 0.052(3) 0.007(2) 0.004(3) -0.010(3)
C21 0.049(3) 0.030(2) 0.043(3) -0.001(2) 0.005(2) -0.005(2)
C22 0.029(3) 0.044(3) 0.041(3) 0.003(2) 0.008(2) -0.002(2)
C23 0.045(4) 0.055(3) 0.061(4) 0.013(3) -0.004(3) 0.005(3)
C24 0.046(4) 0.065(4) 0.070(4) 0.009(3) 0.021(3) 0.017(3)
C25 0.049(4) 0.063(3) 0.047(3) 0.010(3) 0.014(3) 0.006(3)
C26 0.035(3) 0.041(3) 0.033(3) 0.004(2) 0.014(2) -0.001(2)
C27 0.053(4) 0.035(3) 0.028(2) 0.0012(19) 0.012(2) -0.006(2)
C28 0.061(4) 0.053(3) 0.035(3) -0.001(2) 0.014(3) -0.009(3)
C29 0.078(4) 0.050(3) 0.023(2) 0.005(2) 0.008(3) -0.023(3)
C30 0.056(4) 0.045(3) 0.041(3) 0.013(2) -0.006(3) -0.013(3)
C31 0.044(3) 0.029(2) 0.031(2) 0.0068(19) -0.001(2) -0.010(2)
C32 0.045(3) 0.031(2) 0.035(3) 0.0116(19) -0.006(2) -0.001(2)
C33 0.041(3) 0.058(3) 0.043(3) 0.014(2) -0.009(3) -0.003(3)
C34 0.043(4) 0.054(3) 0.070(4) 0.018(3) -0.008(3) 0.010(3)
C35 0.046(4) 0.051(3) 0.052(3) 0.007(2) 0.009(3) 0.015(3)
C36 0.039(3) 0.042(3) 0.038(3) 0.002(2) 0.000(2) 0.009(2)

loop_
_atom_type_symbol
_atom_type_description
_atom_type_scat_dispersion_real
_atom_type_scat_dispersion_imag
_atom_type_scat_source
Fe Fe 0.3463 0.8444 'International Tables Vol C Tables 4.2.6.8 and 6.1.1.4'
C C 0.0033 0.0016 'International Tables Vol C Tables 4.2.6.8 and 6.1.1.4'
O O 0.0106 0.0060 'International Tables Vol C Tables 4.2.6.8 and 6.1.1.4'
N N 0.0061 0.0033 'International Tables Vol C Tables 4.2.6.8 and 6.1.1.4'
Cl Cl 0.1484 0.1585 'International Tables Vol C Tables 4.2.6.8 and 6.1.1.4'
H H 0.0000 0.0000 'International Tables Vol C Tables 4.2.6.8 and 6.1.1.4'

loop_
_geom_angle_atom_site_label_1
_geom_angle_atom_site_label_2
_geom_angle_atom_site_label_3
_geom_angle
_geom_angle_site_symmetry_1
_geom_angle_site_symmetry_3
N2 Fe1 N5 178.99(15) . .
N2 Fe1 N3 81.17(15) . .
N5 Fe1 N3 98.02(14) . .
N2 Fe1 N4 100.13(15) . .
N5 Fe1 N4 80.46(15) . .
N3 Fe1 N4 91.23(15) . .
N2 Fe1 N6 98.15(15) . .
N5 Fe1 N6 81.27(16) . .
N3 Fe1 N6 92.03(15) . .
N4 Fe1 N6 161.71(14) . .
N2 Fe1 N1 80.67(15) . .
N5 Fe1 N1 100.15(14) . .
N3 Fe1 N1 161.81(14) . .
N4 Fe1 N1 90.98(14) . .
N6 Fe1 N1 91.51(15) . .
H1 O5 H2 100.9(3) . .
H3 O6 H4 126.4(4) . .
H5 O7 H6 105.4(4) . .
H7 O8 H8 109.9(4) . .
H9 O9 H10 95.3(3) . .
H11 O10 H12 104.8(3) . .
C7 N1 C11 118.3(4) . .
C7 N1 Fe1 126.8(3) . .
C11 N1 Fe1 114.9(3) . .
C16 N2 C12 121.2(4) . .
C16 N2 Fe1 119.2(3) . .
C12 N2 Fe1 119.5(3) . .
C21 N3 C17 117.0(4) . .
C21 N3 Fe1 128.5(3) . .
C17 N3 Fe1 114.4(3) . .
C22 N4 C26 118.4(4) . .
C22 N4 Fe1 126.8(3) . .
C26 N4 Fe1 114.8(3) . .
C27 N5 C31 120.8(4) . .
C27 N5 Fe1 119.8(3) . .
C31 N5 Fe1 119.4(3) . .
C36 N6 C32 117.2(4) . .
C36 N6 Fe1 128.4(3) . .
C32 N6 Fe1 114.4(3) . .
O1 C1 C2 126.7(4) . .
O1 C1 C3 116.3(4) . 2_556
C2 C1 C3 117.0(4) . 2_556
C1 C2 C3 124.5(4) . .
C1 C2 Cl2 118.4(4) . .
C3 C2 Cl2 117.1(4) . .
O2 C3 C2 125.1(4) . .
O2 C3 C1 116.3(4) . 2_556
C2 C3 C1 118.5(4) . 2_556
C5 C4 C6 124.8(4) . 2_655
C5 C4 Cl1 117.9(3) . .
C6 C4 Cl1 117.2(3) 2_655 .
O3 C5 C4 126.4(4) . .
O3 C5 C6 116.4(4) . .
C4 C5 C6 117.2(4) . .
O4 C6 C4 124.8(4) . 2_655
O4 C6 C5 117.4(4) . .
C4 C6 C5 117.8(4) 2_655 .
N1 C7 C8 121.8(4) . .
N1 C7 H13 113.3(4) . .
C8 C7 H13 124.7(4) . .
C9 C8 C7 119.6(4) . .
C9 C8 H14 120.9(4) . .
C7 C8 H14 119.4(5) . .
C8 C9 C10 119.5(4) . .
C8 C9 H15 116.1(5) . .
C10 C9 H15 124.4(5) . .
C11 C10 C9 118.3(4) . .
C11 C10 H16 119.0(5) . .
C9 C10 H16 122.1(4) . .
N1 C11 C10 122.6(4) . .
N1 C11 C12 113.7(4) . .
C10 C11 C12 123.7(4) . .
N2 C12 C13 119.9(4) . .
N2 C12 C11 111.1(4) . .
C13 C12 C11 129.0(4) . .
C14 C13 C12 118.6(4) . .
C14 C13 H17 120.1(4) . .
C12 C13 H17 121.1(5) . .
C15 C14 C13 120.9(4) . .
C15 C14 H18 116.2(4) . .
C13 C14 H18 122.8(5) . .
C14 C15 C16 119.3(4) . .
C14 C15 H19 127.7(4) . .
C16 C15 H19 112.9(4) . .
N2 C16 C15 120.0(4) . .
N2 C16 C17 111.9(4) . .
C15 C16 C17 128.1(4) . .
N3 C17 C18 121.9(4) . .
N3 C17 C16 113.2(4) . .
C18 C17 C16 124.9(4) . .
C19 C18 C17 119.4(4) . .
C19 C18 H20 121.1(5) . .
C17 C18 H20 119.4(5) . .
C20 C19 C18 119.5(4) . .
C20 C19 H21 127.8(5) . .
C18 C19 H21 110.5(5) . .
C21 C20 C19 118.8(5) . .
C21 C20 H22 110.1(4) . .
C19 C20 H22 131.0(5) . .
N3 C21 C20 123.3(4) . .
N3 C21 H23 109.5(4) . .
C20 C21 H23 126.9(5) . .
N4 C22 C23 122.3(4) . .
N4 C22 H24 118.8(5) . .
C23 C22 H24 118.9(5) . .
C24 C23 C22 119.2(5) . .
C24 C23 H25 120.3(6) . .
C22 C23 H25 120.5(5) . .
C25 C24 C23 119.5(5) . .
C25 C24 H26 119.8(6) . .
C23 C24 H26 120.7(6) . .
C24 C25 C26 118.7(5) . .
C24 C25 H27 120.8(5) . .
C26 C25 H27 120.5(5) . .
N4 C26 C25 121.9(4) . .
N4 C26 C27 113.9(4) . .
C25 C26 C27 124.2(4) . .
N5 C27 C28 120.1(5) . .
N5 C27 C26 111.0(4) . .
C28 C27 C26 129.0(5) . .
C29 C28 C27 119.1(5) . .
C29 C28 H28 120.6(5) . .
C27 C28 H28 120.3(6) . .
C28 C29 C30 120.9(4) . .
C28 C29 H29 119.1(6) . .
C30 C29 H29 120.0(6) . .
C29 C30 C31 118.6(5) . .
C29 C30 H30 121.0(5) . .
C31 C30 H30 120.4(5) . .
N5 C31 C30 120.6(4) . .
N5 C31 C32 111.3(4) . .
C30 C31 C32 128.0(4) . .
N6 C32 C33 121.7(4) . .
N6 C32 C31 113.7(4) . .
C33 C32 C31 124.6(4) . .
C32 C33 C34 119.7(5) . .
C32 C33 H31 119.9(5) . .
C34 C33 H31 120.4(5) . .
C35 C34 C33 118.0(5) . .
C35 C34 H32 121.0(6) . .
C33 C34 H32 121.0(6) . .
C36 C35 C34 120.3(5) . .
C36 C35 H33 119.9(5) . .
C34 C35 H33 119.8(5) . .
N6 C36 C35 123.0(4) . .
N6 C36 H34 118.4(5) . .
C35 C36 H34 118.6(5) . .

loop_
_geom_bond_atom_site_label_1
_geom_bond_atom_site_label_2
_geom_bond_distance
_geom_bond_site_symmetry_2
Fe1 N2 1.882(3) .
Fe1 N5 1.883(3) .
Fe1 N3 1.967(4) .
Fe1 N4 1.969(4) .
Fe1 N6 1.972(4) .
Fe1 N1 1.974(3) .
Cl1 C4 1.743(5) .
Cl2 C2 1.737(4) .
O1 C1 1.254(5) .
O2 C3 1.237(5) .
O3 C5 1.261(5) .
O4 C6 1.230(5) .
O5 H1 0.984(3) .
O5 H2 0.992(3) .
O6 H3 1.169(4) .
O6 H4 0.985(4) .
O7 H5 0.853(3) .
O7 H6 0.855(3) .
O8 H7 1.186(4) .
O8 H8 1.008(4) .
O9 H9 0.968(3) .
O9 H10 1.058(4) .
O10 H11 1.132(3) .
O10 H12 1.232(3) .
N1 C7 1.343(5) .
N1 C11 1.354(5) .
N2 C16 1.342(5) .
N2 C12 1.355(5) .
N3 C21 1.354(5) .
N3 C17 1.367(5) .
N4 C22 1.334(6) .
N4 C26 1.346(5) .
N5 C27 1.339(6) .
N5 C31 1.353(6) .
N6 C36 1.339(6) .
N6 C32 1.366(5) .
C1 C2 1.377(6) .
C1 C3 1.547(6) 2_556
C2 C3 1.397(7) .
C4 C5 1.381(6) .
C4 C6 1.407(6) 2_655
C5 C6 1.538(6) .
C7 C8 1.386(6) .
C7 H13 1.073(4) .
C8 C9 1.369(7) .
C8 H14 1.077(5) .
C9 C10 1.386(7) .
C9 H15 1.029(5) .
C10 C11 1.381(6) .
C10 H16 1.061(5) .
C11 C12 1.463(6) .
C12 C13 1.398(6) .
C13 C14 1.372(7) .
C13 H17 1.065(5) .
C14 C15 1.359(6) .
C14 H18 1.101(4) .
C15 C16 1.393(6) .
C15 H19 1.043(5) .
C16 C17 1.465(6) .
C17 C18 1.378(6) .
C18 C19 1.376(7) .
C18 H20 1.048(5) .
C19 C20 1.372(7) .
C19 H21 0.973(5) .
C20 C21 1.369(6) .
C20 H22 1.075(5) .
C21 H23 0.925(4) .
C22 C23 1.373(7) .
C22 H24 0.951(4) .
C23 C24 1.372(7) .
C23 H25 0.965(5) .
C24 C25 1.365(7) .
C24 H26 0.936(5) .
C25 C26 1.388(7) .
C25 H27 0.963(5) .
C26 C27 1.464(6) .
C27 C28 1.385(6) .
C28 C29 1.364(7) .
C28 H28 0.963(5) .
C29 C30 1.367(7) .
C29 H29 0.954(4) .
C30 C31 1.375(6) .
C30 H30 0.961(5) .
C31 C32 1.471(6) .
C32 C33 1.378(7) .
C33 C34 1.383(7) .
C33 H31 0.957(5) .
C34 C35 1.366(7) .
C34 H32 0.956(5) .
C35 C36 1.361(7) .
C35 H33 0.954(5) .
C36 H34 0.953(5) .
